data_9004194
loop_
_publ_author_name
'Ercit, T. S.'
'Cerny, P.'

_publ_section_title
;
 The crystal structure of foordite
;
_journal_name_full 'The Canadian Mineralogist'
_journal_page_first 899
_journal_page_last 903
_journal_volume 26
_journal_year 1988
_chemical_formula_sum 'Nb2 O6 Sn'
_chemical_name_mineral Foordite
_space_group_IT_number 15
_symmetry_space_group_name_Hall '-C 2yc'
_symmetry_space_group_name_H-M 'C 1 2/c 1'
_cell_angle_alpha 90
_cell_angle_beta 90.85
_cell_angle_gamma 90
_cell_length_a 17.093
_cell_length_b 4.877
_cell_length_c 5.558
_cell_formula_units_Z 4
_cell_volume 463.278
_database_code_amcsd 0005219
_exptl_crystal_density_diffrn 5.742
_cod_original_formula_sum 'Sn Nb2 O6'
_cod_database_code 9004194

loop_
_space_group_symop_operation_xyz
x,y,z
1/2+x,1/2+y,z
x,-y,1/2+z
1/2+x,1/2-y,1/2+z
-x,y,1/2-z
1/2-x,1/2+y,1/2-z
-x,-y,-z
1/2-x,1/2-y,-z

loop_
_atom_site_aniso_label
_atom_site_aniso_U_11
_atom_site_aniso_U_22
_atom_site_aniso_U_33
_atom_site_aniso_U_12
_atom_site_aniso_U_13
_atom_site_aniso_U_23
Sn 0.01970 0.02350 0.02510 0.00000 0.00130 0.00000
Nb 0.01300 0.01440 0.01500 0.00010 -0.00080 -0.00010
O1 0.01380 0.01970 0.02500 -0.00220 -0.00200 0.00050
O2 0.01710 0.01970 0.02120 0.00130 0.00030 -0.00220
O3 0.01520 0.01600 0.01680 -0.00120 0.00010 -0.00190

loop_
_atom_site_label
_atom_site_fract_x
_atom_site_fract_y
_atom_site_fract_z
Sn 0.00000 0.24046 0.25000
Nb 0.33007 0.25807 0.32770
O1 0.42690 0.42010 0.40130
O2 0.35740 0.04190 0.06920
O3 0.21920 0.06320 0.35270

loop_
_cod_related_entry_id
_cod_related_entry_database
_cod_related_entry_code
1 AMCSD 0005219
